data_1551408
loop_
_publ_author_name
'Teng, Qi'
'Thirupathi, Nuligonda'
'Tung, Chen-Ho'
'Xu, Zhenghu'

_publ_section_title
;
 Hydroalkynylative cyclization of 1,6-enynes with terminal alkynes
;
_journal_name_full 'Chemical Science'
_journal_paper_doi 10.1039/C9SC02341K
_journal_year 2019
_chemical_formula_moiety 'C22 H18 O2'
_chemical_formula_sum 'C22 H18 O2'
_chemical_formula_weight 314.36
_space_group_crystal_system monoclinic
_space_group_IT_number 4
_space_group_name_Hall 'P 2yb'
_space_group_name_H-M_alt 'P 1 21 1'
_symmetry_space_group_name_Hall 'P 2yb'
_symmetry_space_group_name_H-M 'P 1 21 1'
_atom_sites_solution_hydrogens geom
_atom_sites_solution_primary iterative
_audit_creation_date 2018-05-24
_audit_creation_method
;
Olex2 1.2
(compiled 2014.09.19 svn.r3010 for OlexSys, GUI svn.r4874)
;
_audit_update_record
;
2018-05-24 deposited with the CCDC.    2019-06-10 downloaded from the CCDC.
;
_cell_angle_alpha 90
_cell_angle_beta 90.843(2)
_cell_angle_gamma 90
_cell_formula_units_Z 2
_cell_length_a 8.2170(2)
_cell_length_b 7.7716(2)
_cell_length_c 13.2349(3)
_cell_measurement_reflns_used 5790
_cell_measurement_temperature 172.99(10)
_cell_measurement_theta_max 76.3940
_cell_measurement_theta_min 5.3600
_cell_volume 845.08(4)
_computing_cell_refinement 'CrysAlisPro 1.171.39.46 (Rigaku OD, 2018)'
_computing_data_collection 'CrysAlisPro 1.171.39.46 (Rigaku OD, 2018)'
_computing_data_reduction 'CrysAlisPro 1.171.39.46 (Rigaku OD, 2018)'
_computing_molecular_graphics 'Olex2 (Dolomanov et al., 2009)'
_computing_publication_material 'Olex2 (Dolomanov et al., 2009)'
_computing_structure_refinement 'ShelXL (Sheldrick, 2008)'
_computing_structure_solution
;
Superflip (Palatinus & Chapuis, 2007;Palatinus & van der Lee, 2008;
Palatinus et al., 2012)
;
_diffrn_ambient_environment N~2~
_diffrn_ambient_temperature 172.99(10)
_diffrn_detector 'CCD plate'
_diffrn_detector_type HyPix
_diffrn_measured_fraction_theta_full 0.983
_diffrn_measured_fraction_theta_max 0.997
_diffrn_measurement_details
;
List of Runs (angles in degrees, time in seconds):

  # Type    Start    End  Width  t~exp~   \w     \q     \k     \f   Frames
#--------------------------------------------------------------------------
  1  \w    -74.00 -40.00   1.00    0.10    --  -48.45 -43.00  77.00   34
  2  \w   -115.00 -83.00   1.00    0.10    --  -48.45 -43.00  77.00   32
  3  \w    -49.00   1.00   1.00    0.10    --  -48.45  43.00-131.00   50
  4  \w   -155.00 -73.00   1.00    0.10    --  -86.25 -43.00  77.00   82
  5  \w    -81.00 -56.00   1.00    0.10    --  -86.25  43.00-131.00   25
  6  \w     94.00 125.00   1.00    0.10    --  107.75  43.00-131.00   31
  7  \w     37.00 119.00   1.00    0.10    --  107.75 -43.00  77.00   82
  8  \w    131.00 161.00   1.00    0.10    --  107.75  43.00-131.00   30
  9  \w   -115.00 -89.00   1.00    0.10    --  -48.45-125.00-150.00   26
 10  \w   -120.00 -27.00   1.00    0.10    --  -48.45 -77.00   0.00   93
 11  \w     -8.00  25.00   1.00    0.10    --   48.45 -43.00  77.00   33
 12  \w     41.00  68.00   1.00    0.10    --   48.45  43.00-131.00   27
 13  \w   -145.00-105.00   1.00    0.10    --  -86.25 -77.00  30.00   40
 14  \w    -94.00 -64.00   1.00    0.10    --  -86.25 -77.00  30.00   30
 15  \w   -151.00-106.00   1.00    0.10    --  -86.25 -77.00 -30.00   45
 16  \w    -98.00 -14.00   1.00    0.10    --  -86.25  57.00  60.00   84
 17  \w   -139.00 -64.00   1.00    0.10    --  -86.25 -77.00   0.00   75
 18  \w   -103.00 -64.00   1.00    0.10    --  -86.25 -77.00 -30.00   39
 19  \w   -127.00 -71.00   1.00    0.10    --  -86.25 -69.00 -51.84   56
 20  \w     75.00 109.00   1.00    0.10    --  107.75 -99.00 -90.00   34
 21  \w     39.00  64.00   1.00    0.10    --  107.75 -99.00 -90.00   25
 22  \w     94.00 165.00   1.00    0.10    --  107.75  57.00 -60.00   71
 23  \w     35.00  72.00   1.00    0.10    --  107.75 -37.00-120.00   37
 24  \w     33.00 116.00   1.00    0.10    --  107.75 -19.00-120.00   83
 25  \w    144.00 177.00   1.00    0.10    --  107.75  77.00   0.00   33
 26  \w     85.00 139.00   1.00    0.10    --  107.75  77.00   0.00   54
 27  \w     80.00 105.00   1.00    0.10    --  107.75 -37.00-120.00   25
;
_diffrn_measurement_device 'four-circle diffractometer'
_diffrn_measurement_device_type 'XtaLAB Synergy, Dualflex, HyPix'
_diffrn_measurement_method '\w scans'
_diffrn_measurement_specimen_support 'Mitegen 50um'
_diffrn_orient_matrix_type 'CrysAlisPro convention (1999,Acta A55,543-557)'
_diffrn_orient_matrix_UB_11 -0.1635935000
_diffrn_orient_matrix_UB_12 0.0954745000
_diffrn_orient_matrix_UB_13 0.0081027000
_diffrn_orient_matrix_UB_21 -0.0083594000
_diffrn_orient_matrix_UB_22 -0.0490688000
_diffrn_orient_matrix_UB_23 0.1125816000
_diffrn_orient_matrix_UB_31 0.0911354000
_diffrn_orient_matrix_UB_32 0.1667225000
_diffrn_orient_matrix_UB_33 0.0284845000
_diffrn_radiation_collimation 0.3
_diffrn_radiation_monochromator mirror
_diffrn_radiation_probe x-ray
_diffrn_radiation_type CuK\a
_diffrn_radiation_wavelength 1.54184
_diffrn_reflns_av_R_equivalents 0.0510
_diffrn_reflns_av_unetI/netI 0.0362
_diffrn_reflns_Laue_measured_fraction_full 0.983
_diffrn_reflns_Laue_measured_fraction_max 0.997
_diffrn_reflns_limit_h_max 9
_diffrn_reflns_limit_h_min -9
_diffrn_reflns_limit_k_max 9
_diffrn_reflns_limit_k_min -9
_diffrn_reflns_limit_l_max 15
_diffrn_reflns_limit_l_min -15
_diffrn_reflns_number 7597
_diffrn_reflns_point_group_measured_fraction_full 0.967
_diffrn_reflns_point_group_measured_fraction_max 0.980
_diffrn_reflns_theta_full 67.684
_diffrn_reflns_theta_max 67.059
_diffrn_reflns_theta_min 5.384
_diffrn_source 'micro-focus sealed X-ray tube'
_diffrn_source_current 24.0
_diffrn_source_power 1.2
_diffrn_source_target Mo
_diffrn_source_type 'PhotonJet (Cu) X-ray Source'
_diffrn_source_voltage 50.0
_exptl_absorpt_coefficient_mu 0.615
_exptl_absorpt_correction_T_max 1.00000
_exptl_absorpt_correction_T_min 0.11302
_exptl_absorpt_correction_type multi-scan
_exptl_absorpt_process_details
;
CrysAlisPro 1.171.39.46 (Rigaku Oxford Diffraction, 2018)
Empirical absorption correction using spherical harmonics,
 implemented in SCALE3 ABSPACK scaling algorithm.
;
_exptl_crystal_colour 'clear light yellow'
_exptl_crystal_colour_lustre clear
_exptl_crystal_colour_modifier light
_exptl_crystal_colour_primary yellow
_exptl_crystal_density_diffrn 1.235
_exptl_crystal_description block
_exptl_crystal_F_000 332
_exptl_crystal_size_max 0.12
_exptl_crystal_size_mid 0.1
_exptl_crystal_size_min 0.09
_refine_diff_density_max 0.207
_refine_diff_density_min -0.217
_refine_diff_density_rms 0.049
_refine_ls_abs_structure_details
;
 Flack x determined using 1195 quotients [(I+)-(I-)]/[(I+)+(I-)]
 (Parsons and Flack (2004), Acta Cryst. A60, s61).
;
_refine_ls_abs_structure_Flack 0.25(17)
_refine_ls_extinction_coef 0.020(2)
_refine_ls_extinction_expression Fc^*^=kFc[1+0.001xFc^2^\l^3^/sin(2\q)]^-1/4^
_refine_ls_extinction_method SHELXL
_refine_ls_goodness_of_fit_ref 1.058
_refine_ls_hydrogen_treatment constr
_refine_ls_matrix_type full
_refine_ls_number_parameters 219
_refine_ls_number_reflns 2960
_refine_ls_number_restraints 1
_refine_ls_restrained_S_all 1.058
_refine_ls_R_factor_all 0.0456
_refine_ls_R_factor_gt 0.0424
_refine_ls_shift/su_max 0.000
_refine_ls_shift/su_mean 0.000
_refine_ls_structure_factor_coef Fsqd
_refine_ls_weighting_details 'w=1/[\s^2^(Fo^2^)+(0.0704P)^2^+0.1237P] where P=(Fo^2^+2Fc^2^)/3'
_refine_ls_weighting_scheme calc
_refine_ls_wR_factor_gt 0.1090
_refine_ls_wR_factor_ref 0.1187
_reflns_Friedel_coverage 0.822
_reflns_Friedel_fraction_full 0.947
_reflns_Friedel_fraction_max 0.961
_reflns_number_gt 2783
_reflns_number_total 2960
_reflns_threshold_expression 'I > 2\s(I)'
_cod_data_source_file c9sc02341k2.cif
_cod_data_source_block 180524b
_cod_database_code 1551408
_shelxl_version_number 2013-4
_chemical_oxdiff_formula CO
_shelx_space_group_comment
;
The symmetry employed for this shelxl refinement is uniquely defined
by the following loop, which should always be used as a source of
symmetry information in preference to the above space-group names.
They are only intended as comments.
;
_shelx_estimated_absorpt_t_max 0.947
_shelx_estimated_absorpt_t_min 0.930
_diffrn_oxdiff_ac3_digest_frames
;
01a97c5b6ba7fcd4e197ed9a279689ed05012769872
;
_reflns_odcompleteness_completeness 99.69
_reflns_odcompleteness_iscentric 1
_reflns_odcompleteness_theta 66.97
_olex2_refinement_description
;
1. Others
 Fixed Uiso: H1A(0.08) H1B(0.08) H1C(0.08) H3(0.047) H4(0.051) H6A(0.041)
 H6B(0.041) H7(0.036) H9A(0.045) H9B(0.045) H10(0.04) H14(0.045) H15(0.044)
 H18(0.041) H19(0.051) H20(0.055) H21(0.055) H22(0.047)
 Fixed X: H1A(0.5719) H1B(0.5535) H1C(0.6244) H3(0.4044) H4(0.2098)
 H6A(0.0764) H6B(0.2521) H7(0.2876) H9A(0.1864) H9B(0.1561) H10(-0.0796) H14(-
 0.0264) H15(-0.1469) H18(-0.4432) H19(-0.6901) H20(-0.809) H21(-0.6594) H22(-
 0.3924)
 Fixed Y: H1A(-0.7179) H1B(-0.5175) H1C(-0.6013) H3(-0.4714) H4(-0.2804) H6A(-
 0.5046) H6B(-0.4264) H7(-0.7145) H9A(-0.9475) H9B(-0.7628) H10(-0.899) H14(-
 0.5967) H15(-0.5326) H18(-0.8075) H19(-0.8046) H20(-0.741) H21(-0.608) H22(-
 0.5379)
 Fixed Z: H1A(-0.7895) H1B(-0.7824) H1C(-0.88) H3(-1.0004) H4(-0.9792) H6A(-
 0.7164) H6B(-0.712) H7(-0.7359) H9A(-0.9563) H9B(-1.0024) H10(-0.8576) H14(-
 0.4779) H15(-0.3292) H18(-0.5832) H19(-0.4754) H20(-0.3251) H21(-0.1959) H22(-
 0.2181)
;
_olex2_submission_special_instructions 'No special instructions were received'
_oxdiff_exptl_absorpt_empirical_details
;
Empirical correction (ABSPACK) includes:
- Absorption correction using spherical harmonics
- Frame scaling
;
_oxdiff_exptl_absorpt_empirical_full_max 3.909
_oxdiff_exptl_absorpt_empirical_full_min 0.503

loop_
_space_group_symop_operation_xyz
'x, y, z'
'-x, y+1/2, -z'

loop_
_atom_site_label
_atom_site_type_symbol
_atom_site_fract_x
_atom_site_fract_y
_atom_site_fract_z
_atom_site_U_iso_or_equiv
_atom_site_adp_type
_atom_site_occupancy
_atom_site_site_symmetry_order
_atom_site_calc_flag
_atom_site_refinement_flags_posn
C1 C 0.5473(4) -0.6150(6) -0.8268(3) 0.0532(9) Uani 1 1 d .
H1A H 0.5719 -0.7179 -0.7895 0.080 Uiso 1 1 calc GR
H1B H 0.5535 -0.5175 -0.7824 0.080 Uiso 1 1 calc GR
H1C H 0.6244 -0.6013 -0.8800 0.080 Uiso 1 1 calc GR
C2 C 0.3770(3) -0.6279(4) -0.8719(2) 0.0340(6) Uani 1 1 d .
C3 C 0.3414(4) -0.4806(5) -0.9428(2) 0.0395(7) Uani 1 1 d .
H3 H 0.4044 -0.4714 -1.0004 0.047 Uiso 1 1 calc R
C4 C 0.2269(4) -0.3631(4) -0.9293(2) 0.0421(7) Uani 1 1 d .
H4 H 0.2098 -0.2804 -0.9792 0.051 Uiso 1 1 calc R
C5 C 0.1267(4) -0.3583(4) -0.8395(2) 0.0385(7) Uani 1 1 d .
C6 C 0.1721(4) -0.4810(4) -0.7561(2) 0.0344(7) Uani 1 1 d .
H6A H 0.0764 -0.5046 -0.7164 0.041 Uiso 1 1 calc R
H6B H 0.2521 -0.4264 -0.7120 0.041 Uiso 1 1 calc R
C7 C 0.2418(3) -0.6521(4) -0.79397(19) 0.0299(6) Uani 1 1 d .
H7 H 0.2876 -0.7145 -0.7359 0.036 Uiso 1 1 calc R
C8 C 0.1233(3) -0.7696(4) -0.8486(2) 0.0305(6) Uani 1 1 d .
C9 C 0.2016(4) -0.8252(4) -0.9451(2) 0.0376(7) Uani 1 1 d .
H9A H 0.1864 -0.9475 -0.9563 0.045 Uiso 1 1 calc R
H9B H 0.1561 -0.7628 -1.0024 0.045 Uiso 1 1 calc R
C10 C -0.0200(3) -0.8259(4) -0.8155(2) 0.0330(6) Uani 1 1 d .
H10 H -0.0796 -0.8990 -0.8576 0.040 Uiso 1 1 calc R
C11 C -0.0883(3) -0.7825(4) -0.7208(2) 0.0347(6) Uani 1 1 d .
C12 C -0.1488(3) -0.7512(4) -0.6408(2) 0.0353(6) Uani 1 1 d .
C13 C -0.2244(3) -0.7110(4) -0.5472(2) 0.0333(6) Uani 1 1 d .
C14 C -0.1349(3) -0.6257(4) -0.4684(2) 0.0371(6) Uani 1 1 d .
H14 H -0.0264 -0.5967 -0.4779 0.045 Uiso 1 1 calc R
C15 C -0.2073(4) -0.5869(4) -0.3799(2) 0.0367(7) Uani 1 1 d .
H15 H -0.1469 -0.5326 -0.3292 0.044 Uiso 1 1 calc R
C16 C -0.3723(3) -0.6268(4) -0.3626(2) 0.0319(6) Uani 1 1 d .
C17 C -0.4632(3) -0.7112(4) -0.4407(2) 0.0319(6) Uani 1 1 d .
C18 C -0.3848(3) -0.7518(4) -0.5321(2) 0.0338(6) Uani 1 1 d .
H18 H -0.4432 -0.8075 -0.5832 0.041 Uiso 1 1 calc R
C19 C -0.6292(4) -0.7516(5) -0.4244(2) 0.0426(7) Uani 1 1 d .
H19 H -0.6901 -0.8046 -0.4754 0.051 Uiso 1 1 calc R
C20 C -0.7002(4) -0.7136(5) -0.3349(2) 0.0457(8) Uani 1 1 d .
H20 H -0.8090 -0.7410 -0.3251 0.055 Uiso 1 1 calc R
C21 C -0.6099(4) -0.6328(5) -0.2569(2) 0.0456(8) Uani 1 1 d .
H21 H -0.6594 -0.6080 -0.1959 0.055 Uiso 1 1 calc R
C22 C -0.4506(4) -0.5909(4) -0.2703(2) 0.0393(7) Uani 1 1 d .
H22 H -0.3924 -0.5379 -0.2181 0.047 Uiso 1 1 calc R
O1 O 0.3709(2) -0.7850(3) -0.93082(15) 0.0404(5) Uani 1 1 d .
O2 O 0.0150(3) -0.2555(3) -0.83113(18) 0.0541(7) Uani 1 1 d .

loop_
_atom_site_aniso_label
_atom_site_aniso_U_11
_atom_site_aniso_U_22
_atom_site_aniso_U_33
_atom_site_aniso_U_23
_atom_site_aniso_U_13
_atom_site_aniso_U_12
C1 0.0310(15) 0.067(2) 0.061(2) -0.0040(19) -0.0038(13) -0.0033(16)
C2 0.0284(13) 0.0394(16) 0.0345(13) -0.0023(13) 0.0043(10) -0.0009(12)
C3 0.0445(17) 0.0412(17) 0.0330(15) 0.0025(13) 0.0102(12) -0.0075(13)
C4 0.0565(18) 0.0338(17) 0.0358(15) 0.0041(13) -0.0038(13) -0.0043(14)
C5 0.0434(16) 0.0287(15) 0.0432(15) -0.0084(13) -0.0022(13) -0.0027(13)
C6 0.0429(15) 0.0287(15) 0.0318(14) -0.0067(12) 0.0067(12) -0.0033(12)
C7 0.0320(13) 0.0301(14) 0.0275(12) 0.0000(11) 0.0006(10) 0.0010(11)
C8 0.0335(13) 0.0274(14) 0.0306(12) -0.0012(11) -0.0035(10) 0.0018(11)
C9 0.0400(15) 0.0369(17) 0.0361(15) -0.0088(13) 0.0025(12) -0.0027(12)
C10 0.0316(13) 0.0316(15) 0.0356(14) -0.0016(12) -0.0026(11) -0.0019(11)
C11 0.0248(12) 0.0373(15) 0.0418(15) 0.0060(13) -0.0024(11) -0.0019(11)
C12 0.0291(13) 0.0353(15) 0.0415(15) 0.0053(12) 0.0003(11) -0.0027(11)
C13 0.0358(14) 0.0298(14) 0.0342(13) 0.0048(12) -0.0018(11) 0.0004(11)
C14 0.0323(13) 0.0341(15) 0.0446(15) 0.0057(14) -0.0072(11) -0.0038(13)
C15 0.0415(15) 0.0306(15) 0.0376(15) 0.0022(12) -0.0127(12) -0.0019(11)
C16 0.0411(14) 0.0215(13) 0.0329(13) 0.0037(11) -0.0059(11) 0.0014(11)
C17 0.0343(14) 0.0285(14) 0.0328(13) 0.0002(11) -0.0014(11) -0.0019(11)
C18 0.0344(13) 0.0350(15) 0.0320(14) -0.0017(12) 0.0003(11) -0.0057(11)
C19 0.0392(15) 0.0468(19) 0.0419(16) -0.0024(14) 0.0031(12) -0.0058(13)
C20 0.0458(17) 0.0453(19) 0.0464(17) 0.0010(15) 0.0103(14) -0.0010(14)
C21 0.0615(19) 0.0402(17) 0.0354(15) -0.0009(14) 0.0113(14) 0.0083(16)
C22 0.0568(18) 0.0290(15) 0.0321(14) -0.0010(12) -0.0041(12) 0.0049(13)
O1 0.0376(11) 0.0400(12) 0.0439(11) -0.0063(10) 0.0083(9) 0.0052(10)
O2 0.0567(14) 0.0447(14) 0.0608(14) -0.0096(12) -0.0045(11) 0.0160(11)

loop_
_atom_type_symbol
_atom_type_description
_atom_type_scat_dispersion_real
_atom_type_scat_dispersion_imag
_atom_type_scat_source
C C 0.0181 0.0091 'International Tables Vol C Tables 4.2.6.8 and 6.1.1.4'
H H 0.0000 0.0000 'International Tables Vol C Tables 4.2.6.8 and 6.1.1.4'
O O 0.0492 0.0322 'International Tables Vol C Tables 4.2.6.8 and 6.1.1.4'

loop_
_geom_angle_atom_site_label_1
_geom_angle_atom_site_label_2
_geom_angle_atom_site_label_3
_geom_angle
C1 C2 C7 114.5(2)
C3 C2 C1 111.4(3)
C3 C2 C7 112.0(2)
O1 C2 C1 107.0(3)
O1 C2 C3 107.5(2)
O1 C2 C7 103.8(2)
C4 C3 C2 124.9(3)
C3 C4 C5 122.6(3)
C4 C5 C6 116.5(3)
O2 C5 C4 121.6(3)
O2 C5 C6 121.8(3)
C5 C6 C7 113.6(2)
C6 C7 C2 112.9(2)
C8 C7 C2 102.7(2)
C8 C7 C6 116.1(2)
C9 C8 C7 107.4(2)
C10 C8 C7 127.2(2)
C10 C8 C9 125.1(3)
O1 C9 C8 104.6(2)
C8 C10 C11 125.0(3)
C12 C11 C10 177.7(3)
C11 C12 C13 178.3(3)
C12 C13 C14 120.5(2)
C18 C13 C12 120.4(3)
C18 C13 C14 119.1(3)
C15 C14 C13 120.3(2)
C14 C15 C16 121.7(3)
C15 C16 C17 118.5(3)
C15 C16 C22 123.0(3)
C22 C16 C17 118.4(2)
C18 C17 C16 118.8(2)
C18 C17 C19 122.1(3)
C19 C17 C16 119.1(3)
C13 C18 C17 121.5(3)
C20 C19 C17 120.6(3)
C19 C20 C21 120.4(3)
C22 C21 C20 120.5(3)
C21 C22 C16 120.9(3)
C9 O1 C2 106.3(2)

loop_
_geom_bond_atom_site_label_1
_geom_bond_atom_site_label_2
_geom_bond_distance
C1 C2 1.517(4)
C2 C3 1.506(4)
C2 C7 1.539(3)
C2 O1 1.449(4)
C3 C4 1.325(5)
C4 C5 1.457(4)
C5 C6 1.502(4)
C5 O2 1.223(4)
C6 C7 1.534(4)
C7 C8 1.512(4)
C8 C9 1.502(4)
C8 C10 1.337(4)
C9 O1 1.435(4)
C10 C11 1.421(4)
C11 C12 1.201(4)
C12 C13 1.429(4)
C13 C14 1.430(4)
C13 C18 1.373(4)
C14 C15 1.356(4)
C15 C16 1.413(4)
C16 C17 1.426(4)
C16 C22 1.417(4)
C17 C18 1.415(4)
C17 C19 1.420(4)
C19 C20 1.360(4)
C20 C21 1.409(5)
C21 C22 1.363(5)
